data_7120013
loop_
_publ_author_name
'Lee, Heui Beom'
'Tsui, Emily Y.'
'Agapie, Theodor'

_publ_section_title
;
 CaMn4O2 model of the biological Oxygen Evolving Complex: Synthesis by
 cluster expansion on low symmetry ligand
;
_journal_name_full 'Chem. Commun.'
_journal_paper_doi 10.1039/C7CC02313H
_journal_year 2017
_chemical_formula_moiety 'C60 H48 Co4 N5 O13, C4 H10 O'
_chemical_formula_sum 'C64 H58 Co4 N5 O14'
_chemical_formula_weight 1356.87
_chemical_name_systematic
;
 ?
;
_space_group_crystal_system triclinic
_space_group_IT_number 2
_space_group_name_Hall '-P 1'
_space_group_name_H-M_alt 'P -1'
_symmetry_space_group_name_Hall '-P 1'
_symmetry_space_group_name_H-M 'P -1'
_atom_sites_solution_hydrogens geom
_audit_creation_date 2017-03-08
_audit_creation_method
;
Olex2 1.2
(compiled 2017.03.02 svn.r3394 for OlexSys, GUI svn.r5324)
;
_audit_update_record
;
2017-03-27 deposited with the CCDC.
2017-04-25 downloaded from the CCDC.
;
_cell_angle_alpha 75.742(2)
_cell_angle_beta 75.384(2)
_cell_angle_gamma 66.637(2)
_cell_formula_units_Z 2
_cell_length_a 13.7817(7)
_cell_length_b 13.8132(7)
_cell_length_c 17.7104(9)
_cell_measurement_reflns_used 9018
_cell_measurement_temperature 100(2)
_cell_measurement_theta_max 32.67
_cell_measurement_theta_min 2.49
_cell_volume 2954.1(3)
_computing_cell_refinement 'SAINT v8.34A (Bruker, 2013)'
_computing_data_reduction 'SAINT v8.34A (Bruker, 2013)'
_computing_molecular_graphics 'Olex2 (Dolomanov et al., 2009)'
_computing_publication_material 'Olex2 (Dolomanov et al., 2009)'
_computing_structure_refinement 'ShelXL (Sheldrick, 2015)'
_diffrn_ambient_temperature 100.03
_diffrn_detector_area_resol_mean 10.24
_diffrn_measured_fraction_theta_full 0.999
_diffrn_measured_fraction_theta_max 0.998
_diffrn_measurement_device_type 'Bruker D8 VENTURE Kappa Duo PHOTON 100 CMOS'
_diffrn_measurement_method '\f and \w scans'
_diffrn_radiation_type MoK\a
_diffrn_radiation_wavelength 0.71073
_diffrn_reflns_av_R_equivalents 0.0489
_diffrn_reflns_av_unetI/netI 0.0335
_diffrn_reflns_Laue_measured_fraction_full 0.999
_diffrn_reflns_Laue_measured_fraction_max 0.998
_diffrn_reflns_limit_h_max 19
_diffrn_reflns_limit_h_min -19
_diffrn_reflns_limit_k_max 19
_diffrn_reflns_limit_k_min -19
_diffrn_reflns_limit_l_max 25
_diffrn_reflns_limit_l_min -25
_diffrn_reflns_number 113132
_diffrn_reflns_point_group_measured_fraction_full 0.999
_diffrn_reflns_point_group_measured_fraction_max 0.998
_diffrn_reflns_theta_full 25.242
_diffrn_reflns_theta_max 30.508
_diffrn_reflns_theta_min 2.410
_diffrn_source 'I\mS HB micro-focus sealed tube'
_diffrn_standards_number 0
_exptl_absorpt_coefficient_mu 1.176
_exptl_absorpt_correction_T_max 0.7466
_exptl_absorpt_correction_T_min 0.6881
_exptl_absorpt_correction_type multi-scan
_exptl_absorpt_process_details
'SADABS-2014/5 (Bruker,2014/5) was used for absorption correction. wR2(int) was 0.0861 before and 0.0442 after correction. The Ratio of minimum to maximum transmission is 0.9216. The \l/2 correction factor is 0.00150.'
_exptl_crystal_colour violet
_exptl_crystal_colour_primary violet
_exptl_crystal_density_diffrn 1.525
_exptl_crystal_description block
_exptl_crystal_F_000 1394
_exptl_crystal_size_max 0.2
_exptl_crystal_size_mid 0.2
_exptl_crystal_size_min 0.2
_exptl_transmission_factor_max 0.7466
_exptl_transmission_factor_min 0.6881
_refine_diff_density_max 1.842
_refine_diff_density_min -1.463
_refine_diff_density_rms 0.125
_refine_ls_extinction_method none
_refine_ls_goodness_of_fit_ref 1.055
_refine_ls_hydrogen_treatment constr
_refine_ls_matrix_type full
_refine_ls_number_parameters 765
_refine_ls_number_reflns 18006
_refine_ls_number_restraints 0
_refine_ls_restrained_S_all 1.055
_refine_ls_R_factor_all 0.0641
_refine_ls_R_factor_gt 0.0448
_refine_ls_shift/su_max 0.002
_refine_ls_shift/su_mean 0.000
_refine_ls_structure_factor_coef Fsqd
_refine_ls_weighting_details 'w=1/[\s^2^(Fo^2^)+(0.0745P)^2^+3.1992P] where P=(Fo^2^+2Fc^2^)/3'
_refine_ls_weighting_scheme calc
_refine_ls_wR_factor_gt 0.1263
_refine_ls_wR_factor_ref 0.1376
_reflns_Friedel_coverage 0.000
_reflns_number_gt 14269
_reflns_number_total 18006
_reflns_threshold_expression 'I > 2\s(I)'
_cod_data_source_file c7cc02313h2.cif
_cod_data_source_block 3
_cod_database_code 7120013
_shelxl_version_number 2014-3
_shelx_space_group_comment
;
The symmetry employed for this shelxl refinement is uniquely defined
by the following loop, which should always be used as a source of
symmetry information in preference to the above space-group names.
They are only intended as comments.
;
_olex2_refinement_description
;
1. Fixed Uiso
 At 1.2 times of:
  All C(H) groups, All C(H,H) groups
 At 1.5 times of:
  All C(H,H,H) groups
2.a Secondary CH2 refined with riding coordinates:
 C63(H63A,H63B), C61(H61A,H61B)
2.b Aromatic/amide H refined with riding coordinates:
 C11(H11), C42(H42), C32(H32), C27(H27), C25(H25), C13(H13), C18(H18), C9(H9),
 C39(H39), C40(H40), C35(H35), C30(H30), C28(H28), C41(H41), C33(H33), C46(H46),
  C34(H34), C17(H17), C15(H15), C22(H22), C24(H24), C47(H47), C23(H23),
 C60(H60), C44(H44), C56(H56), C16(H16), C29(H29), C45(H45), C59(H59), C6(H6),
 C3(H3), C57(H57), C4(H4), C58(H58), C5(H5)
2.c Idealised Me refined as rotating group:
 C51(H51A,H51B,H51C), C49(H49A,H49B,H49C), C53(H53A,H53B,H53C), C55(H55A,H55B,
 H55C), C64(H64A,H64B,H64C), C62(H62A,H62B,H62C)
;
_olex2_submission_special_instructions 'No special instructions were received'

loop_
_space_group_symop_operation_xyz
'x, y, z'
'-x, -y, -z'

loop_
_atom_site_label
_atom_site_type_symbol
_atom_site_fract_x
_atom_site_fract_y
_atom_site_fract_z
_atom_site_U_iso_or_equiv
_atom_site_adp_type
_atom_site_occupancy
_atom_site_site_symmetry_order
_atom_site_calc_flag
_atom_site_refinement_flags_posn
Co1 Co 0.90277(2) 0.71932(2) 0.29369(2) 0.01402(6) Uani 1 1 d .
Co3 Co 0.87961(2) 0.62003(2) 0.15416(2) 0.01616(7) Uani 1 1 d .
Co2 Co 0.71024(2) 0.60074(2) 0.35291(2) 0.01681(7) Uani 1 1 d .
Co4 Co 0.70904(3) 0.48275(3) 0.20478(2) 0.02170(8) Uani 1 1 d .
O1 O 0.85039(11) 0.75914(11) 0.19042(9) 0.0142(3) Uani 1 1 d .
O2 O 0.76592(12) 0.70900(11) 0.36584(9) 0.0147(3) Uani 1 1 d .
O5 O 0.55370(13) 0.63418(14) 0.34700(11) 0.0241(3) Uani 1 1 d .
O13 O 1.07115(13) 0.64712(14) 0.25142(10) 0.0234(3) Uani 1 1 d .
O6 O 0.78590(15) 0.68420(15) 0.06755(11) 0.0261(4) Uani 1 1 d .
O11 O 0.96259(14) 0.47479(14) 0.12241(11) 0.0249(4) Uani 1 1 d .
O10 O 0.86009(15) 0.37388(15) 0.17008(11) 0.0278(4) Uani 1 1 d .
O9 O 0.76834(15) 0.44192(14) 0.39241(12) 0.0291(4) Uani 1 1 d .
O7 O 0.69825(16) 0.57083(16) 0.09064(11) 0.0296(4) Uani 1 1 d .
O4 O 0.55006(15) 0.58077(15) 0.23811(12) 0.0287(4) Uani 1 1 d .
O8 O 0.71225(15) 0.37848(15) 0.31356(11) 0.0274(4) Uani 1 1 d .
O12 O 0.97247(15) 0.55030(14) 0.26342(10) 0.0257(3) Uani 1 1 d .
O3 O 0.75343(18) 0.59669(19) 0.23582(12) 0.0374(5) Uani 1 1 d .
N1 N 1.00520(15) 0.67507(15) 0.08059(11) 0.0180(3) Uani 1 1 d .
N2 N 0.90915(14) 0.87399(14) 0.25592(11) 0.0172(3) Uani 1 1 d .
N4 N 0.65277(16) 0.61430(17) 0.47444(12) 0.0225(4) Uani 1 1 d .
N3 N 0.94297(15) 0.68757(15) 0.40747(11) 0.0183(3) Uani 1 1 d .
N5 N 0.63358(16) 0.38991(16) 0.17307(12) 0.0214(4) Uani 1 1 d .
C20 C 0.88640(16) 0.83430(16) 0.13548(12) 0.0152(4) Uani 1 1 d .
C21 C 0.99716(17) 0.77173(17) 0.08978(12) 0.0171(4) Uani 1 1 d .
C10 C 0.60619(16) 0.90790(16) 0.32520(13) 0.0170(4) Uani 1 1 d .
C12 C 0.63561(17) 0.91039(17) 0.18331(13) 0.0182(4) Uani 1 1 d .
C31 C 0.63876(17) 0.93183(17) 0.39064(13) 0.0175(4) Uani 1 1 d .
C11 C 0.65917(17) 0.93013(17) 0.24867(13) 0.0176(4) Uani 1 1 d .
H11 H 0.7132 0.9598 0.2408 0.021 Uiso 1 1 calc R
C38 C 0.86174(17) 0.68367(16) 0.46780(13) 0.0176(4) Uani 1 1 d .
C36 C 0.70820(17) 0.85633(17) 0.44128(13) 0.0177(4) Uani 1 1 d .
C26 C 0.90064(16) 0.91055(16) 0.17937(13) 0.0168(4) Uani 1 1 d .
C50 C 0.94689(19) 0.38782(19) 0.13749(13) 0.0212(4) Uani 1 1 d .
C19 C 0.80635(17) 0.90117(17) 0.07792(13) 0.0178(4) Uani 1 1 d .
C37 C 0.75101(17) 0.73426(16) 0.44111(12) 0.0164(4) Uani 1 1 d .
C43 C 0.67173(17) 0.68715(18) 0.49972(13) 0.0193(4) Uani 1 1 d .
C42 C 1.04321(19) 0.65162(19) 0.42273(14) 0.0229(4) Uani 1 1 d .
H42 H 1.1000 0.6553 0.3799 0.027 Uiso 1 1 calc R
C32 C 0.59978(19) 1.03970(18) 0.39802(15) 0.0232(4) Uani 1 1 d .
H32 H 0.5534 1.0904 0.3636 0.028 Uiso 1 1 calc R
C48 C 0.72153(19) 0.65069(19) 0.05286(14) 0.0230(4) Uani 1 1 d .
C27 C 0.90031(18) 1.01292(18) 0.14370(15) 0.0216(4) Uani 1 1 d .
H27 H 0.8967 1.0369 0.0890 0.026 Uiso 1 1 calc R
C25 C 1.09601(18) 0.61393(19) 0.04049(13) 0.0220(4) Uani 1 1 d .
H25 H 1.1001 0.5465 0.0331 0.026 Uiso 1 1 calc R
C13 C 0.54982(17) 0.87513(18) 0.19574(14) 0.0207(4) Uani 1 1 d .
H13 H 0.5319 0.8611 0.1522 0.025 Uiso 1 1 calc R
C18 C 0.84736(19) 0.93132(19) -0.00128(14) 0.0225(4) Uani 1 1 d .
H18 H 0.9230 0.9096 -0.0178 0.027 Uiso 1 1 calc R
C14 C 0.69351(18) 0.93397(18) 0.10138(13) 0.0193(4) Uani 1 1 d .
C9 C 0.52000(17) 0.87400(18) 0.33629(14) 0.0207(4) Uani 1 1 d .
H9 H 0.4818 0.8604 0.3880 0.025 Uiso 1 1 calc R
C39 C 0.8813(2) 0.63867(19) 0.54449(14) 0.0240(4) Uani 1 1 d .
H39 H 0.8240 0.6330 0.5862 0.029 Uiso 1 1 calc R
C40 C 0.9851(2) 0.6022(2) 0.55966(16) 0.0282(5) Uani 1 1 d .
H40 H 0.9992 0.5726 0.6119 0.034 Uiso 1 1 calc R
C35 C 0.7353(2) 0.89427(19) 0.49685(14) 0.0232(4) Uani 1 1 d .
H35 H 0.7826 0.8448 0.5311 0.028 Uiso 1 1 calc R
C52 C 0.7450(2) 0.3715(2) 0.37476(16) 0.0262(5) Uani 1 1 d .
C54 C 1.06391(19) 0.56142(19) 0.24574(14) 0.0226(4) Uani 1 1 d .
C1 C 0.51141(19) 0.63924(19) 0.29009(15) 0.0229(4) Uani 1 1 d .
C30 C 0.91371(18) 0.93846(19) 0.29975(15) 0.0224(4) Uani 1 1 d .
H30 H 0.9193 0.9122 0.3539 0.027 Uiso 1 1 calc R
C28 C 0.90528(19) 1.07887(18) 0.18913(17) 0.0260(5) Uani 1 1 d .
H28 H 0.9050 1.1487 0.1660 0.031 Uiso 1 1 calc R
C41 C 1.0674(2) 0.6095(2) 0.49801(15) 0.0262(5) Uani 1 1 d .
H41 H 1.1389 0.5861 0.5070 0.031 Uiso 1 1 calc R
C33 C 0.6265(2) 1.07524(19) 0.45401(16) 0.0270(5) Uani 1 1 d .
H33 H 0.5981 1.1489 0.4583 0.032 Uiso 1 1 calc R
C8 C 0.49001(17) 0.86016(18) 0.27142(14) 0.0203(4) Uani 1 1 d .
C46 C 0.5397(2) 0.5866(2) 0.59838(16) 0.0319(6) Uani 1 1 d .
H46 H 0.4945 0.5501 0.6314 0.038 Uiso 1 1 calc R
C34 C 0.6948(2) 1.0020(2) 0.50321(16) 0.0269(5) Uani 1 1 d .
H34 H 0.7143 1.0251 0.5416 0.032 Uiso 1 1 calc R
C17 C 0.7812(2) 0.9921(2) -0.05678(15) 0.0297(5) Uani 1 1 d .
H17 H 0.8116 1.0115 -0.1100 0.036 Uiso 1 1 calc R
C15 C 0.6289(2) 0.9942(2) 0.04410(15) 0.0262(5) Uani 1 1 d .
H15 H 0.5532 1.0156 0.0594 0.031 Uiso 1 1 calc R
C22 C 1.08344(18) 0.80710(19) 0.06157(14) 0.0226(4) Uani 1 1 d .
H22 H 1.0777 0.8747 0.0699 0.027 Uiso 1 1 calc R
C24 C 1.18421(19) 0.6447(2) 0.00935(15) 0.0257(5) Uani 1 1 d .
H24 H 1.2473 0.5999 -0.0194 0.031 Uiso 1 1 calc R
C47 C 0.5885(2) 0.5644(2) 0.52346(16) 0.0307(5) Uani 1 1 d .
H47 H 0.5764 0.5115 0.5055 0.037 Uiso 1 1 calc R
C23 C 1.17812(19) 0.7421(2) 0.02110(16) 0.0271(5) Uani 1 1 d .
H23 H 1.2379 0.7646 0.0018 0.033 Uiso 1 1 calc R
C7 C 0.39347(18) 0.8311(2) 0.27970(15) 0.0239(4) Uani 1 1 d .
C60 C 0.6646(2) 0.2841(2) 0.19555(16) 0.0250(5) Uani 1 1 d .
H60 H 0.7173 0.2500 0.2288 0.030 Uiso 1 1 calc R
C44 C 0.6236(2) 0.7154(2) 0.57451(15) 0.0291(5) Uani 1 1 d .
H44 H 0.6358 0.7694 0.5910 0.035 Uiso 1 1 calc R
C56 C 0.5573(2) 0.4375(2) 0.12794(17) 0.0295(5) Uani 1 1 d .
H56 H 0.5336 0.5130 0.1129 0.035 Uiso 1 1 calc R
C16 C 0.6714(2) 1.0239(2) -0.03413(16) 0.0316(5) Uani 1 1 d .
H16 H 0.6254 1.0655 -0.0714 0.038 Uiso 1 1 calc R
C2 C 0.40377(19) 0.7258(2) 0.28354(15) 0.0250(5) Uani 1 1 d .
C29 C 0.91059(19) 1.04190(19) 0.26871(17) 0.0259(5) Uani 1 1 d .
H29 H 0.9121 1.0865 0.3013 0.031 Uiso 1 1 calc R
C45 C 0.5579(2) 0.6630(2) 0.62423(16) 0.0336(6) Uani 1 1 d .
H45 H 0.5256 0.6797 0.6758 0.040 Uiso 1 1 calc R
C51 C 1.0426(2) 0.2922(2) 0.11325(19) 0.0355(6) Uani 1 1 d .
H51A H 1.0721 0.3085 0.0572 0.053 Uiso 1 1 calc GR
H51B H 1.0203 0.2307 0.1216 0.053 Uiso 1 1 calc GR
H51C H 1.0976 0.2752 0.1452 0.053 Uiso 1 1 calc GR
C49 C 0.6667(3) 0.7127(3) -0.01777(19) 0.0413(7) Uani 1 1 d .
H49A H 0.6827 0.7784 -0.0376 0.062 Uiso 1 1 calc GR
H49B H 0.5889 0.7309 -0.0017 0.062 Uiso 1 1 calc GR
H49C H 0.6930 0.6688 -0.0596 0.062 Uiso 1 1 calc GR
C59 C 0.6228(2) 0.2220(2) 0.1721(2) 0.0355(6) Uani 1 1 d .
H59 H 0.6468 0.1468 0.1887 0.043 Uiso 1 1 calc R
C6 C 0.2935(2) 0.9114(2) 0.2754(2) 0.0373(6) Uani 1 1 d .
H6 H 0.2850 0.9835 0.2738 0.045 Uiso 1 1 calc R
C3 C 0.3159(2) 0.7023(3) 0.27828(18) 0.0355(6) Uani 1 1 d .
H3 H 0.3242 0.6306 0.2783 0.043 Uiso 1 1 calc R
C57 C 0.5119(3) 0.3815(3) 0.1024(2) 0.0431(7) Uani 1 1 d .
H57 H 0.4581 0.4177 0.0703 0.052 Uiso 1 1 calc R
C53 C 0.7538(3) 0.2717(2) 0.4368(2) 0.0459(8) Uani 1 1 d .
H53A H 0.8174 0.2518 0.4606 0.069 Uiso 1 1 calc GR
H53B H 0.7601 0.2131 0.4119 0.069 Uiso 1 1 calc GR
H53C H 0.6896 0.2861 0.4780 0.069 Uiso 1 1 calc GR
C4 C 0.2169(2) 0.7833(3) 0.27302(19) 0.0395(7) Uani 1 1 d .
H4 H 0.1574 0.7674 0.2693 0.047 Uiso 1 1 calc R
C55 C 1.1619(3) 0.4709(3) 0.21936(19) 0.0420(7) Uani 1 1 d .
H55A H 1.2213 0.4969 0.1956 0.063 Uiso 1 1 calc GR
H55B H 1.1473 0.4416 0.1802 0.063 Uiso 1 1 calc GR
H55C H 1.1814 0.4149 0.2650 0.063 Uiso 1 1 calc GR
C58 C 0.5459(3) 0.2713(3) 0.1244(2) 0.0477(9) Uani 1 1 d .
H58 H 0.5167 0.2306 0.1069 0.057 Uiso 1 1 calc R
C5 C 0.2056(2) 0.8864(3) 0.2732(2) 0.0437(7) Uani 1 1 d .
H5 H 0.1372 0.9416 0.2719 0.052 Uiso 1 1 calc R
O14 O 1.1881(4) 0.1566(4) 0.3289(3) 0.1201(16) Uiso 1 1 d .
C64 C 1.3526(7) 0.1725(7) 0.2505(5) 0.133(3) Uiso 1 1 d .
H64A H 1.3886 0.1800 0.1952 0.199 Uiso 1 1 calc GR
H64B H 1.3886 0.1007 0.2781 0.199 Uiso 1 1 calc GR
H64C H 1.3559 0.2261 0.2762 0.199 Uiso 1 1 calc GR
C62 C 1.0427(8) 0.0939(8) 0.4169(6) 0.163(4) Uiso 1 1 d .
H62A H 0.9836 0.0741 0.4128 0.244 Uiso 1 1 calc GR
H62B H 1.0213 0.1321 0.4617 0.244 Uiso 1 1 calc GR
H62C H 1.1059 0.0291 0.4251 0.244 Uiso 1 1 calc GR
C63 C 1.2303(8) 0.1897(8) 0.2536(6) 0.146(3) Uiso 1 1 d .
H63A H 1.1895 0.2662 0.2368 0.176 Uiso 1 1 calc R
H63B H 1.2258 0.1481 0.2172 0.176 Uiso 1 1 calc R
C61 C 1.0706(8) 0.1676(8) 0.3390(6) 0.144(3) Uiso 1 1 d .
H61A H 1.0595 0.1465 0.2932 0.172 Uiso 1 1 calc R
H61B H 1.0231 0.2429 0.3417 0.172 Uiso 1 1 calc R

loop_
_atom_site_aniso_label
_atom_site_aniso_U_11
_atom_site_aniso_U_22
_atom_site_aniso_U_33
_atom_site_aniso_U_23
_atom_site_aniso_U_13
_atom_site_aniso_U_12
Co1 0.01455(12) 0.01703(13) 0.01273(13) 0.00082(10) -0.00387(9) -0.00899(10)
Co3 0.01880(13) 0.02001(14) 0.01467(13) -0.00232(10) -0.00136(10) -0.01332(11)
Co2 0.01792(13) 0.02003(14) 0.01693(14) -0.00028(10) -0.00363(10) -0.01263(11)
Co4 0.02472(15) 0.02759(16) 0.02057(16) -0.00368(12) -0.00159(12) -0.01895(13)
O1 0.0160(6) 0.0156(6) 0.0132(7) 0.0024(5) -0.0034(5) -0.0101(5)
O2 0.0167(6) 0.0171(6) 0.0123(6) -0.0006(5) -0.0026(5) -0.0091(5)
O5 0.0199(7) 0.0308(8) 0.0254(9) -0.0041(7) -0.0047(6) -0.0128(7)
O13 0.0209(8) 0.0306(8) 0.0230(8) -0.0058(7) -0.0052(6) -0.0117(7)
O6 0.0326(9) 0.0328(9) 0.0241(9) 0.0036(7) -0.0123(7) -0.0237(8)
O11 0.0268(8) 0.0266(8) 0.0265(9) -0.0092(7) 0.0029(7) -0.0164(7)
O10 0.0294(9) 0.0300(9) 0.0306(10) -0.0064(7) -0.0002(7) -0.0199(7)
O9 0.0340(9) 0.0212(8) 0.0395(11) 0.0020(7) -0.0226(8) -0.0118(7)
O7 0.0400(10) 0.0387(10) 0.0240(9) -0.0006(7) -0.0065(7) -0.0304(9)
O4 0.0286(9) 0.0335(9) 0.0322(10) -0.0080(8) -0.0071(7) -0.0167(7)
O8 0.0326(9) 0.0349(9) 0.0240(9) -0.0015(7) -0.0050(7) -0.0237(8)
O12 0.0316(9) 0.0266(8) 0.0217(8) 0.0015(7) -0.0071(7) -0.0149(7)
O3 0.0477(12) 0.0602(13) 0.0253(9) -0.0174(9) 0.0119(8) -0.0458(11)
N1 0.0199(8) 0.0233(8) 0.0133(8) -0.0017(7) -0.0016(6) -0.0120(7)
N2 0.0160(8) 0.0184(8) 0.0199(9) -0.0018(7) -0.0041(6) -0.0092(6)
N4 0.0226(9) 0.0301(10) 0.0192(9) 0.0015(8) -0.0026(7) -0.0176(8)
N3 0.0200(8) 0.0204(8) 0.0161(8) -0.0007(7) -0.0057(7) -0.0088(7)
N5 0.0209(9) 0.0263(9) 0.0228(9) -0.0051(8) -0.0022(7) -0.0147(7)
C20 0.0156(8) 0.0176(9) 0.0143(9) 0.0013(7) -0.0029(7) -0.0101(7)
C21 0.0177(9) 0.0217(9) 0.0133(9) 0.0014(7) -0.0026(7) -0.0110(7)
C10 0.0149(9) 0.0173(9) 0.0183(10) -0.0024(7) -0.0038(7) -0.0050(7)
C12 0.0150(9) 0.0193(9) 0.0192(10) 0.0006(7) -0.0047(7) -0.0061(7)
C31 0.0158(9) 0.0202(9) 0.0171(9) -0.0031(7) -0.0008(7) -0.0084(7)
C11 0.0148(8) 0.0183(9) 0.0195(10) 0.0007(7) -0.0050(7) -0.0068(7)
C38 0.0219(10) 0.0165(9) 0.0160(9) -0.0009(7) -0.0060(7) -0.0081(7)
C36 0.0188(9) 0.0183(9) 0.0172(9) -0.0033(7) -0.0022(7) -0.0081(7)
C26 0.0147(8) 0.0176(9) 0.0201(10) -0.0010(7) -0.0027(7) -0.0093(7)
C50 0.0255(11) 0.0248(10) 0.0170(10) -0.0039(8) -0.0033(8) -0.0126(9)
C19 0.0211(9) 0.0180(9) 0.0155(9) 0.0034(7) -0.0053(7) -0.0106(7)
C37 0.0188(9) 0.0180(9) 0.0134(9) -0.0015(7) -0.0013(7) -0.0092(7)
C43 0.0177(9) 0.0214(9) 0.0171(10) -0.0002(8) -0.0007(7) -0.0086(8)
C42 0.0216(10) 0.0271(11) 0.0220(11) -0.0033(9) -0.0091(8) -0.0080(8)
C32 0.0249(11) 0.0209(10) 0.0235(11) -0.0036(8) -0.0052(9) -0.0072(8)
C48 0.0255(11) 0.0284(11) 0.0208(11) -0.0019(9) -0.0068(8) -0.0152(9)
C27 0.0192(9) 0.0195(10) 0.0271(11) 0.0023(8) -0.0033(8) -0.0118(8)
C25 0.0234(10) 0.0271(11) 0.0173(10) -0.0041(8) 0.0001(8) -0.0130(9)
C13 0.0173(9) 0.0251(10) 0.0214(10) -0.0014(8) -0.0074(8) -0.0084(8)
C18 0.0252(11) 0.0259(10) 0.0164(10) 0.0047(8) -0.0039(8) -0.0139(9)
C14 0.0209(10) 0.0216(9) 0.0173(10) 0.0014(8) -0.0068(8) -0.0102(8)
C9 0.0159(9) 0.0237(10) 0.0219(11) -0.0038(8) -0.0004(8) -0.0082(8)
C39 0.0323(12) 0.0258(11) 0.0160(10) 0.0010(8) -0.0076(9) -0.0133(9)
C40 0.0399(14) 0.0252(11) 0.0225(11) 0.0045(9) -0.0184(10) -0.0120(10)
C35 0.0286(11) 0.0231(10) 0.0201(11) -0.0040(8) -0.0070(8) -0.0095(9)
C52 0.0248(11) 0.0250(11) 0.0328(13) -0.0003(9) -0.0106(9) -0.0123(9)
C54 0.0237(10) 0.0268(11) 0.0162(10) -0.0034(8) -0.0064(8) -0.0060(8)
C1 0.0212(10) 0.0264(11) 0.0262(11) -0.0005(9) -0.0051(8) -0.0155(9)
C30 0.0198(10) 0.0261(11) 0.0262(11) -0.0066(9) -0.0056(8) -0.0110(8)
C28 0.0210(10) 0.0174(9) 0.0415(14) -0.0033(9) -0.0037(9) -0.0109(8)
C41 0.0284(11) 0.0267(11) 0.0269(12) -0.0019(9) -0.0160(9) -0.0077(9)
C33 0.0311(12) 0.0209(10) 0.0313(13) -0.0095(9) -0.0053(10) -0.0085(9)
C8 0.0126(8) 0.0220(10) 0.0267(11) -0.0038(8) -0.0035(8) -0.0066(7)
C46 0.0258(12) 0.0395(14) 0.0253(13) 0.0079(10) 0.0010(9) -0.0174(10)
C34 0.0320(12) 0.0263(11) 0.0278(12) -0.0114(10) -0.0064(10) -0.0110(10)
C17 0.0363(13) 0.0364(13) 0.0170(11) 0.0081(9) -0.0088(9) -0.0185(11)
C15 0.0253(11) 0.0317(12) 0.0225(11) 0.0033(9) -0.0104(9) -0.0118(9)
C22 0.0208(10) 0.0236(10) 0.0244(11) 0.0005(9) 0.0002(8) -0.0139(8)
C24 0.0216(10) 0.0315(12) 0.0213(11) -0.0042(9) 0.0034(8) -0.0110(9)
C47 0.0303(12) 0.0437(14) 0.0256(12) 0.0032(11) -0.0027(10) -0.0276(11)
C23 0.0193(10) 0.0332(12) 0.0286(12) -0.0017(10) 0.0030(9) -0.0154(9)
C7 0.0154(9) 0.0338(12) 0.0258(11) -0.0061(9) -0.0024(8) -0.0123(9)
C60 0.0237(11) 0.0255(11) 0.0285(12) -0.0060(9) -0.0055(9) -0.0101(9)
C44 0.0356(13) 0.0289(12) 0.0195(11) -0.0052(9) 0.0057(9) -0.0139(10)
C56 0.0296(12) 0.0281(12) 0.0378(14) -0.0004(10) -0.0131(10) -0.0162(10)
C16 0.0367(14) 0.0383(14) 0.0210(12) 0.0087(10) -0.0158(10) -0.0163(11)
C2 0.0184(10) 0.0344(12) 0.0266(12) -0.0012(9) -0.0063(8) -0.0149(9)
C29 0.0224(10) 0.0228(10) 0.0393(14) -0.0109(10) -0.0068(9) -0.0109(9)
C45 0.0327(13) 0.0364(14) 0.0217(12) 0.0002(10) 0.0075(10) -0.0122(11)
C51 0.0375(14) 0.0267(12) 0.0383(15) -0.0080(11) 0.0024(12) -0.0112(11)
C49 0.0535(18) 0.0478(17) 0.0374(16) 0.0092(13) -0.0303(14) -0.0293(15)
C59 0.0409(15) 0.0244(12) 0.0498(18) -0.0063(11) -0.0166(13) -0.0153(11)
C6 0.0159(11) 0.0411(15) 0.0554(19) -0.0087(13) -0.0087(11) -0.0089(10)
C3 0.0313(13) 0.0474(16) 0.0396(15) -0.0001(13) -0.0117(11) -0.0271(12)
C57 0.0451(17) 0.0390(15) 0.060(2) 0.0014(14) -0.0320(15) -0.0219(13)
C53 0.069(2) 0.0325(14) 0.0510(19) 0.0107(13) -0.0345(17) -0.0292(15)
C4 0.0246(12) 0.0604(19) 0.0422(17) 0.0007(14) -0.0106(11) -0.0266(13)
C55 0.0359(15) 0.0420(16) 0.0347(15) -0.0130(13) -0.0107(12) 0.0067(12)
C58 0.0528(19) 0.0358(15) 0.075(3) -0.0078(15) -0.0337(18) -0.0239(14)
C5 0.0150(11) 0.0579(19) 0.058(2) -0.0074(16) -0.0089(12) -0.0126(12)

loop_
_atom_type_symbol
_atom_type_description
_atom_type_scat_dispersion_real
_atom_type_scat_dispersion_imag
_atom_type_scat_source
C C 0.0033 0.0016 'International Tables Vol C Tables 4.2.6.8 and 6.1.1.4'
H H 0.0000 0.0000 'International Tables Vol C Tables 4.2.6.8 and 6.1.1.4'
Co Co 0.3494 0.9721 'International Tables Vol C Tables 4.2.6.8 and 6.1.1.4'
N N 0.0061 0.0033 'International Tables Vol C Tables 4.2.6.8 and 6.1.1.4'
O O 0.0106 0.0060 'International Tables Vol C Tables 4.2.6.8 and 6.1.1.4'

loop_
_geom_angle_atom_site_label_1
_geom_angle_atom_site_label_2
_geom_angle_atom_site_label_3
_geom_angle
O1 Co1 O2 97.76(6)
O1 Co1 O13 98.69(6)
O1 Co1 O12 83.57(6)
O1 Co1 N2 79.49(7)
O1 Co1 N3 174.32(7)
O2 Co1 O13 149.79(6)
O2 Co1 O12 97.71(6)
O2 Co1 N2 116.19(6)
O2 Co1 N3 77.92(7)
O13 Co1 O12 59.40(6)
N2 Co1 O13 91.68(7)
N2 Co1 O12 143.68(7)
N2 Co1 N3 99.00(7)
N3 Co1 O13 86.81(7)
N3 Co1 O12 100.58(7)
O1 Co3 O6 97.23(7)
O1 Co3 O12 80.72(6)
O1 Co3 O3 90.81(7)
O1 Co3 N1 76.32(6)
O6 Co3 O12 174.47(7)
O6 Co3 N1 92.07(7)
O11 Co3 O1 159.10(7)
O11 Co3 O6 98.15(8)
O11 Co3 O12 85.14(7)
O11 Co3 O3 102.98(8)
O11 Co3 N1 89.06(7)
O3 Co3 O6 90.89(8)
O3 Co3 O12 84.03(8)
O3 Co3 N1 167.06(7)
N1 Co3 O12 92.42(7)
O2 Co2 O5 123.76(7)
O2 Co2 O9 125.93(7)
O2 Co2 O3 102.82(7)
O2 Co2 N4 77.48(7)
O5 Co2 N4 85.32(7)
O9 Co2 O5 104.83(7)
O9 Co2 N4 85.01(8)
O3 Co2 O5 90.80(8)
O3 Co2 O9 98.34(9)
O3 Co2 N4 175.44(9)
O10 Co4 O7 93.67(8)
O10 Co4 O4 173.79(7)
O10 Co4 O8 85.15(8)
O10 Co4 O3 99.74(8)
O10 Co4 N5 90.78(7)
O7 Co4 O8 171.19(7)
O7 Co4 O3 90.47(8)
O7 Co4 N5 85.91(7)
O4 Co4 O7 86.84(8)
O4 Co4 O8 93.40(8)
O4 Co4 O3 86.44(8)
O4 Co4 N5 83.08(7)
O8 Co4 O3 98.34(8)
O8 Co4 N5 85.37(7)
O3 Co4 N5 169.09(9)
Co1 O1 Co3 106.74(7)
C20 O1 Co1 114.36(12)
C20 O1 Co3 116.57(12)
Co2 O2 Co1 118.21(7)
C37 O2 Co1 113.87(12)
C37 O2 Co2 119.94(12)
C1 O5 Co2 130.56(15)
C54 O13 Co1 93.78(14)
C48 O6 Co3 128.55(16)
C50 O11 Co3 134.71(16)
C50 O10 Co4 130.61(16)
C52 O9 Co2 126.29(17)
C48 O7 Co4 134.67(16)
C1 O4 Co4 129.25(17)
C52 O8 Co4 133.17(16)
Co1 O12 Co3 87.90(6)
C54 O12 Co1 86.58(14)
C54 O12 Co3 111.50(15)
Co3 O3 Co4 109.41(8)
Co2 O3 Co3 132.53(10)
Co2 O3 Co4 111.28(8)
C21 N1 Co3 114.47(14)
C25 N1 Co3 125.02(15)
C25 N1 C21 119.24(18)
C26 N2 Co1 112.61(14)
C26 N2 C30 119.31(19)
C30 N2 Co1 127.94(16)
C43 N4 Co2 116.35(14)
C43 N4 C47 118.8(2)
C47 N4 Co2 124.28(18)
C38 N3 Co1 114.36(15)
C42 N3 Co1 125.21(15)
C42 N3 C38 119.0(2)
C60 N5 Co4 121.10(17)
C60 N5 C56 118.3(2)
C56 N5 Co4 120.54(16)
O1 C20 C21 106.96(16)
O1 C20 C26 109.47(17)
O1 C20 C19 111.52(16)
C26 C20 C21 109.10(16)
C26 C20 C19 108.95(17)
C19 C20 C21 110.80(17)
N1 C21 C20 113.31(17)
N1 C21 C22 121.1(2)
C22 C21 C20 125.60(19)
C11 C10 C31 117.36(18)
C11 C10 C9 119.1(2)
C9 C10 C31 123.31(19)
C11 C12 C13 117.7(2)
C11 C12 C14 121.72(19)
C13 C12 C14 120.4(2)
C36 C31 C10 125.50(19)
C32 C31 C10 115.3(2)
C32 C31 C36 119.1(2)
C10 C11 H11 118.9
C12 C11 C10 122.17(19)
C12 C11 H11 118.9
N3 C38 C37 112.57(18)
N3 C38 C39 120.8(2)
C39 C38 C37 126.6(2)
C31 C36 C37 123.21(19)
C35 C36 C31 117.7(2)
C35 C36 C37 119.0(2)
N2 C26 C20 115.65(17)
N2 C26 C27 121.3(2)
C27 C26 C20 123.0(2)
O11 C50 O10 126.3(2)
O11 C50 C51 115.7(2)
O10 C50 C51 118.0(2)
C18 C19 C20 118.54(19)
C18 C19 C14 118.1(2)
C14 C19 C20 123.38(19)
O2 C37 C38 107.13(16)
O2 C37 C36 112.95(17)
O2 C37 C43 109.99(17)
C38 C37 C36 108.63(17)
C43 C37 C38 109.64(17)
C43 C37 C36 108.45(17)
N4 C43 C37 114.56(19)
N4 C43 C44 121.5(2)
C44 C43 C37 123.9(2)
N3 C42 H42 118.5
N3 C42 C41 122.9(2)
C41 C42 H42 118.5
C31 C32 H32 118.9
C33 C32 C31 122.2(2)
C33 C32 H32 118.9
O6 C48 O7 126.4(2)
O6 C48 C49 116.7(2)
O7 C48 C49 116.9(2)
C26 C27 H27 120.4
C28 C27 C26 119.1(2)
C28 C27 H27 120.4
N1 C25 H25 118.6
N1 C25 C24 122.9(2)
C24 C25 H25 118.6
C12 C13 H13 119.5
C12 C13 C8 121.0(2)
C8 C13 H13 119.5
C19 C18 H18 118.9
C17 C18 C19 122.3(2)
C17 C18 H18 118.9
C19 C14 C12 125.5(2)
C15 C14 C12 116.1(2)
C15 C14 C19 118.4(2)
C10 C9 H9 120.0
C8 C9 C10 119.9(2)
C8 C9 H9 120.0
C38 C39 H39 120.2
C40 C39 C38 119.6(2)
C40 C39 H39 120.2
C39 C40 H40 120.4
C41 C40 C39 119.2(2)
C41 C40 H40 120.4
C36 C35 H35 119.0
C34 C35 C36 122.0(2)
C34 C35 H35 119.0
O9 C52 C53 115.6(2)
O8 C52 O9 126.2(2)
O8 C52 C53 118.1(2)
O13 C54 O12 120.2(2)
O13 C54 C55 120.5(2)
O12 C54 C55 119.3(2)
O5 C1 C2 116.4(2)
O4 C1 O5 126.9(2)
O4 C1 C2 116.6(2)
N2 C30 H30 118.8
N2 C30 C29 122.4(2)
C29 C30 H30 118.8
C27 C28 H28 120.3
C27 C28 C29 119.3(2)
C29 C28 H28 120.3
C42 C41 H41 120.8
C40 C41 C42 118.3(2)
C40 C41 H41 120.8
C32 C33 H33 120.5
C34 C33 C32 118.9(2)
C34 C33 H33 120.5
C13 C8 C7 118.3(2)
C9 C8 C13 119.8(2)
C9 C8 C7 121.9(2)
C47 C46 H46 120.9
C45 C46 H46 120.9
C45 C46 C47 118.3(2)
C35 C34 H34 120.0
C33 C34 C35 120.1(2)
C33 C34 H34 120.0
C18 C17 H17 120.1
C16 C17 C18 119.7(2)
C16 C17 H17 120.1
C14 C15 H15 118.7
C16 C15 C14 122.6(2)
C16 C15 H15 118.7
C21 C22 H22 120.4
C23 C22 C21 119.1(2)
C23 C22 H22 120.4
C25 C24 H24 120.9
C23 C24 C25 118.3(2)
C23 C24 H24 120.9
N4 C47 C46 123.0(3)
N4 C47 H47 118.5
C46 C47 H47 118.5
C22 C23 H23 120.3
C24 C23 C22 119.3(2)
C24 C23 H23 120.3
C2 C7 C8 121.0(2)
C2 C7 C6 119.0(2)
C6 C7 C8 119.7(2)
N5 C60 H60 118.8
N5 C60 C59 122.4(2)
C59 C60 H60 118.8
C43 C44 H44 120.6
C45 C44 C43 118.8(2)
C45 C44 H44 120.6
N5 C56 H56 118.7
N5 C56 C57 122.7(3)
C57 C56 H56 118.7
C17 C16 C15 118.9(2)
C17 C16 H16 120.5
C15 C16 H16 120.5
C7 C2 C1 118.7(2)
C7 C2 C3 120.2(2)
C3 C2 C1 121.1(2)
C30 C29 H29 120.7
C28 C29 C30 118.5(2)
C28 C29 H29 120.7
C46 C45 C44 119.6(2)
C46 C45 H45 120.2
C44 C45 H45 120.2
C50 C51 H51A 109.5
C50 C51 H51B 109.5
C50 C51 H51C 109.5
H51A C51 H51B 109.5
H51A C51 H51C 109.5
H51B C51 H51C 109.5
C48 C49 H49A 109.5
C48 C49 H49B 109.5
C48 C49 H49C 109.5
H49A C49 H49B 109.5
H49A C49 H49C 109.5
H49B C49 H49C 109.5
C60 C59 H59 120.5
C58 C59 C60 119.0(3)
C58 C59 H59 120.5
C7 C6 H6 119.9
C7 C6 C5 120.3(3)
C5 C6 H6 119.9
C2 C3 H3 119.9
C4 C3 C2 120.2(3)
C4 C3 H3 119.9
C56 C57 H57 120.5
C56 C57 C58 119.0(3)
C58 C57 H57 120.5
C52 C53 H53A 109.5
C52 C53 H53B 109.5
C52 C53 H53C 109.5
H53A C53 H53B 109.5
H53A C53 H53C 109.5
H53B C53 H53C 109.5
C3 C4 H4 120.2
C5 C4 C3 119.5(2)
C5 C4 H4 120.2
C54 C55 H55A 109.5
C54 C55 H55B 109.5
C54 C55 H55C 109.5
H55A C55 H55B 109.5
H55A C55 H55C 109.5
H55B C55 H55C 109.5
C59 C58 C57 118.7(3)
C59 C58 H58 120.7
C57 C58 H58 120.7
C6 C5 H5 119.6
C4 C5 C6 120.8(3)
C4 C5 H5 119.6
C63 O14 C61 113.5(7)
H64A C64 H64B 109.5
H64A C64 H64C 109.5
H64B C64 H64C 109.5
C63 C64 H64A 109.5
C63 C64 H64B 109.5
C63 C64 H64C 109.5
H62A C62 H62B 109.5
H62A C62 H62C 109.5
H62B C62 H62C 109.5
C61 C62 H62A 109.5
C61 C62 H62B 109.5
C61 C62 H62C 109.5
O14 C63 C64 108.7(8)
O14 C63 H63A 110.0
O14 C63 H63B 110.0
C64 C63 H63A 110.0
C64 C63 H63B 110.0
H63A C63 H63B 108.3
O14 C61 C62 108.8(8)
O14 C61 H61A 109.9
O14 C61 H61B 109.9
C62 C61 H61A 109.9
C62 C61 H61B 109.9
H61A C61 H61B 108.3

loop_
_geom_bond_atom_site_label_1
_geom_bond_atom_site_label_2
_geom_bond_distance
Co1 O1 2.0061(15)
Co1 O2 2.0291(14)
Co1 O13 2.1437(17)
Co1 O12 2.2889(18)
Co1 N2 2.1059(18)
Co1 N3 2.1201(19)
Co3 O1 2.0325(14)
Co3 O6 2.0564(18)
Co3 O11 2.0150(17)
Co3 O12 2.3800(19)
Co3 O3 2.0410(17)
Co3 N1 2.1653(18)
Co2 O2 2.0113(14)
Co2 O5 2.0441(17)
Co2 O9 2.0191(17)
Co2 O3 2.0162(19)
Co2 N4 2.125(2)
Co4 O10 2.0735(19)
Co4 O7 2.0942(19)
Co4 O4 2.0905(19)
Co4 O8 2.1008(19)
Co4 O3 2.1244(18)
Co4 N5 2.1792(19)
O1 C20 1.392(2)
O2 C37 1.405(2)
O5 C1 1.261(3)
O13 C54 1.256(3)
O6 C48 1.253(3)
O11 C50 1.257(3)
O10 C50 1.257(3)
O9 C52 1.263(3)
O7 C48 1.255(3)
O4 C1 1.249(3)
O8 C52 1.244(3)
O12 C54 1.281(3)
N1 C21 1.342(3)
N1 C25 1.339(3)
N2 C26 1.343(3)
N2 C30 1.345(3)
N4 C43 1.331(3)
N4 C47 1.347(3)
N3 C38 1.347(3)
N3 C42 1.344(3)
N5 C60 1.335(3)
N5 C56 1.339(3)
C20 C21 1.551(3)
C20 C26 1.548(3)
C20 C19 1.551(3)
C21 C22 1.394(3)
C10 C31 1.491(3)
C10 C11 1.392(3)
C10 C9 1.395(3)
C12 C11 1.391(3)
C12 C13 1.399(3)
C12 C14 1.496(3)
C31 C36 1.410(3)
C31 C32 1.397(3)
C11 H11 0.9500
C38 C37 1.548(3)
C38 C39 1.393(3)
C36 C37 1.551(3)
C36 C35 1.406(3)
C26 C27 1.398(3)
C50 C51 1.511(4)
C19 C18 1.400(3)
C19 C14 1.416(3)
C37 C43 1.534(3)
C43 C44 1.397(3)
C42 H42 0.9500
C42 C41 1.384(3)
C32 H32 0.9500
C32 C33 1.388(3)
C48 C49 1.518(4)
C27 H27 0.9500
C27 C28 1.386(3)
C25 H25 0.9500
C25 C24 1.385(3)
C13 H13 0.9500
C13 C8 1.400(3)
C18 H18 0.9500
C18 C17 1.394(3)
C14 C15 1.402(3)
C9 H9 0.9500
C9 C8 1.392(3)
C39 H39 0.9500
C39 C40 1.388(4)
C40 H40 0.9500
C40 C41 1.379(4)
C35 H35 0.9500
C35 C34 1.389(3)
C52 C53 1.520(4)
C54 C55 1.496(4)
C1 C2 1.502(3)
C30 H30 0.9500
C30 C29 1.386(3)
C28 H28 0.9500
C28 C29 1.386(4)
C41 H41 0.9500
C33 H33 0.9500
C33 C34 1.376(4)
C8 C7 1.500(3)
C46 H46 0.9500
C46 C47 1.376(4)
C46 C45 1.375(4)
C34 H34 0.9500
C17 H17 0.9500
C17 C16 1.377(4)
C15 H15 0.9500
C15 C16 1.390(4)
C22 H22 0.9500
C22 C23 1.392(3)
C24 H24 0.9500
C24 C23 1.378(4)
C47 H47 0.9500
C23 H23 0.9500
C7 C2 1.389(3)
C7 C6 1.391(4)
C60 H60 0.9500
C60 C59 1.389(3)
C44 H44 0.9500
C44 C45 1.387(3)
C56 H56 0.9500
C56 C57 1.376(4)
C16 H16 0.9500
C2 C3 1.402(3)
C29 H29 0.9500
C45 H45 0.9500
C51 H51A 0.9800
C51 H51B 0.9800
C51 H51C 0.9800
C49 H49A 0.9800
C49 H49B 0.9800
C49 H49C 0.9800
C59 H59 0.9500
C59 C58 1.377(4)
C6 H6 0.9500
C6 C5 1.395(4)
C3 H3 0.9500
C3 C4 1.387(4)
C57 H57 0.9500
C57 C58 1.386(4)
C53 H53A 0.9800
C53 H53B 0.9800
C53 H53C 0.9800
C4 H4 0.9500
C4 C5 1.372(5)
C55 H55A 0.9800
C55 H55B 0.9800
C55 H55C 0.9800
C58 H58 0.9500
C5 H5 0.9500
O14 C63 1.358(10)
O14 C61 1.533(10)
C64 H64A 0.9800
C64 H64B 0.9800
C64 H64C 0.9800
C64 C63 1.594(11)
C62 H62A 0.9800
C62 H62B 0.9800
C62 H62C 0.9800
C62 C61 1.562(12)
C63 H63A 0.9900
C63 H63B 0.9900
C61 H61A 0.9900
C61 H61B 0.9900

loop_
_geom_torsion_atom_site_label_1
_geom_torsion_atom_site_label_2
_geom_torsion_atom_site_label_3
_geom_torsion_atom_site_label_4
_geom_torsion
Co1 O1 C20 C21 86.44(16)
Co1 O1 C20 C26 -31.64(19)
Co1 O1 C20 C19 -152.27(13)
Co1 O2 C37 C38 -40.66(18)
Co1 O2 C37 C36 78.91(18)
Co1 O2 C37 C43 -159.77(13)
Co1 O13 C54 O12 0.9(2)
Co1 O13 C54 C55 -178.3(2)
Co1 O12 C54 O13 -0.8(2)
Co1 O12 C54 C55 178.4(2)
Co1 N2 C26 C20 0.9(2)
Co1 N2 C26 C27 178.31(16)
Co1 N2 C30 C29 -175.70(17)
Co1 N3 C38 C37 -16.3(2)
Co1 N3 C38 C39 164.23(17)
Co1 N3 C42 C41 -165.01(18)
Co3 O1 C20 C21 -39.01(19)
Co3 O1 C20 C26 -157.09(12)
Co3 O1 C20 C19 82.28(18)
Co3 O6 C48 O7 2.4(4)
Co3 O6 C48 C49 -177.4(2)
Co3 O11 C50 O10 12.2(4)
Co3 O11 C50 C51 -168.0(2)
Co3 O12 C54 O13 85.6(2)
Co3 O12 C54 C55 -95.2(2)
Co3 N1 C21 C20 -13.8(2)
Co3 N1 C21 C22 164.69(18)
Co3 N1 C25 C24 -164.68(19)
Co2 O2 C37 C38 107.69(15)
Co2 O2 C37 C36 -132.73(14)
Co2 O2 C37 C43 -11.4(2)
Co2 O5 C1 O4 37.4(3)
Co2 O5 C1 C2 -141.72(17)
Co2 O9 C52 O8 25.0(4)
Co2 O9 C52 C53 -152.2(2)
Co2 N4 C43 C37 -11.4(3)
Co2 N4 C43 C44 169.7(2)
Co2 N4 C47 C46 -170.1(2)
Co4 O10 C50 O11 4.6(4)
Co4 O10 C50 C51 -175.07(19)
Co4 O7 C48 O6 20.8(4)
Co4 O7 C48 C49 -159.4(2)
Co4 O4 C1 O5 -18.2(4)
Co4 O4 C1 C2 160.86(16)
Co4 O8 C52 O9 14.6(4)
Co4 O8 C52 C53 -168.3(2)
Co4 N5 C60 C59 -175.9(2)
Co4 N5 C56 C57 176.0(2)
O1 C20 C21 N1 33.1(2)
O1 C20 C21 C22 -145.3(2)
O1 C20 C26 N2 19.5(2)
O1 C20 C26 C27 -157.83(19)
O1 C20 C19 C18 -143.4(2)
O1 C20 C19 C14 37.0(3)
O2 C37 C43 N4 14.5(3)
O2 C37 C43 C44 -166.7(2)
O5 C1 C2 C7 55.6(3)
O5 C1 C2 C3 -126.9(3)
O4 C1 C2 C7 -123.6(3)
O4 C1 C2 C3 54.0(3)
N1 C21 C22 C23 2.0(4)
N1 C25 C24 C23 0.7(4)
N2 C26 C27 C28 -2.2(3)
N2 C30 C29 C28 -1.6(4)
N4 C43 C44 C45 2.4(4)
N3 C38 C37 O2 36.6(2)
N3 C38 C37 C36 -85.7(2)
N3 C38 C37 C43 155.90(18)
N3 C38 C39 C40 3.2(3)
N3 C42 C41 C40 1.3(4)
N5 C60 C59 C58 -0.5(5)
N5 C56 C57 C58 0.2(5)
C20 C21 C22 C23 -179.7(2)
C20 C26 C27 C28 175.1(2)
C20 C19 C18 C17 -179.5(2)
C20 C19 C14 C12 0.4(3)
C20 C19 C14 C15 -180.0(2)
C21 N1 C25 C24 1.7(4)
C21 C20 C26 N2 -97.2(2)
C21 C20 C26 C27 85.4(2)
C21 C20 C19 C18 -24.3(3)
C21 C20 C19 C14 156.0(2)
C21 C22 C23 C24 0.5(4)
C10 C31 C36 C37 -6.8(3)
C10 C31 C36 C35 176.2(2)
C10 C31 C32 C33 -177.4(2)
C10 C9 C8 C13 3.2(3)
C10 C9 C8 C7 -175.8(2)
C12 C13 C8 C9 -4.0(3)
C12 C13 C8 C7 175.0(2)
C12 C14 C15 C16 178.8(2)
C31 C10 C11 C12 179.63(19)
C31 C10 C9 C8 175.7(2)
C31 C36 C37 O2 32.6(3)
C31 C36 C37 C38 151.34(19)
C31 C36 C37 C43 -89.6(2)
C31 C36 C35 C34 0.8(3)
C31 C32 C33 C34 0.9(4)
C11 C10 C31 C36 -99.9(3)
C11 C10 C31 C32 76.8(2)
C11 C10 C9 C8 1.7(3)
C11 C12 C13 C8 -0.1(3)
C11 C12 C14 C19 50.1(3)
C11 C12 C14 C15 -129.5(2)
C38 N3 C42 C41 0.6(3)
C38 C37 C43 N4 -103.1(2)
C38 C37 C43 C44 75.8(3)
C38 C39 C40 C41 -1.2(4)
C36 C31 C32 C33 -0.4(3)
C36 C37 C43 N4 138.4(2)
C36 C37 C43 C44 -42.7(3)
C36 C35 C34 C33 -0.4(4)
C26 N2 C30 C29 -0.4(3)
C26 C20 C21 N1 151.43(18)
C26 C20 C21 C22 -26.9(3)
C26 C20 C19 C18 95.7(2)
C26 C20 C19 C14 -84.0(2)
C26 C27 C28 C29 0.1(3)
C19 C20 C21 N1 -88.6(2)
C19 C20 C21 C22 93.0(3)
C19 C20 C26 N2 141.72(18)
C19 C20 C26 C27 -35.6(3)
C19 C18 C17 C16 -0.3(4)
C19 C14 C15 C16 -0.8(4)
C37 C38 C39 C40 -176.1(2)
C37 C36 C35 C34 -176.3(2)
C37 C43 C44 C45 -176.4(2)
C43 N4 C47 C46 1.2(4)
C43 C44 C45 C46 -1.4(4)
C42 N3 C38 C37 176.50(19)
C42 N3 C38 C39 -2.9(3)
C32 C31 C36 C37 176.58(19)
C32 C31 C36 C35 -0.4(3)
C32 C33 C34 C35 -0.5(4)
C27 C28 C29 C30 1.7(3)
C25 N1 C21 C20 178.5(2)
C25 N1 C21 C22 -3.1(3)
C25 C24 C23 C22 -1.8(4)
C13 C12 C11 C10 5.2(3)
C13 C12 C14 C19 -134.8(2)
C13 C12 C14 C15 45.6(3)
C13 C8 C7 C2 82.7(3)
C13 C8 C7 C6 -90.6(3)
C18 C19 C14 C12 -179.2(2)
C18 C19 C14 C15 0.4(3)
C18 C17 C16 C15 -0.1(4)
C14 C12 C11 C10 -179.6(2)
C14 C12 C13 C8 -175.4(2)
C14 C19 C18 C17 0.2(3)
C14 C15 C16 C17 0.7(4)
C9 C10 C31 C36 86.0(3)
C9 C10 C31 C32 -97.3(3)
C9 C10 C11 C12 -6.0(3)
C9 C8 C7 C2 -98.3(3)
C9 C8 C7 C6 88.4(3)
C39 C38 C37 O2 -144.0(2)
C39 C38 C37 C36 93.6(2)
C39 C38 C37 C43 -24.7(3)
C39 C40 C41 C42 -1.0(4)
C35 C36 C37 O2 -150.5(2)
C35 C36 C37 C38 -31.8(3)
C35 C36 C37 C43 87.3(2)
C1 C2 C3 C4 179.4(3)
C30 N2 C26 C20 -175.10(18)
C30 N2 C26 C27 2.3(3)
C8 C7 C2 C1 8.0(4)
C8 C7 C2 C3 -169.6(2)
C8 C7 C6 C5 172.1(3)
C47 N4 C43 C37 176.6(2)
C47 N4 C43 C44 -2.3(4)
C47 C46 C45 C44 0.4(4)
C7 C2 C3 C4 -3.1(4)
C7 C6 C5 C4 -1.9(5)
C60 N5 C56 C57 -1.6(4)
C60 C59 C58 C57 -0.9(5)
C56 N5 C60 C59 1.7(4)
C56 C57 C58 C59 1.0(6)
C2 C7 C6 C5 -1.3(5)
C2 C3 C4 C5 -0.2(5)
C45 C46 C47 N4 -0.3(4)
C6 C7 C2 C1 -178.6(3)
C6 C7 C2 C3 3.8(4)
C3 C4 C5 C6 2.7(5)
C63 O14 C61 C62 160.8(8)
C61 O14 C63 C64 -179.0(6)
